data_7717835
loop_
_publ_author_name
'Thomas, Jarrod R.'
'Giansiracusa, Marcus J.'
'Mifsud, Jonathan T.'
'Mole, Richard A.'
'Sulway, Scott A.'

_publ_section_title
;
 A rare case of a zero-field single-ion magnet in a cerium(III)
 pseudo-icosahedral complex.
;
_journal_name_full 'Dalton transactions (Cambridge, England : 2003)'
_journal_paper_doi 10.1039/d4dt03231d
_journal_year 2025
_chemical_formula_moiety 'C42 H32 B2 Ce N12 O6, I, 2(C H2 Cl2)'
_chemical_formula_sum 'C44 H36 B2 Ce Cl4 I N12 O6'
_chemical_formula_weight 1259.29
_space_group_crystal_system triclinic
_space_group_IT_number 2
_space_group_name_Hall '-P 1'
_space_group_name_H-M_alt 'P -1'
_atom_sites_solution_hydrogens mixed
_atom_sites_solution_primary dual
_audit_creation_date 2023-10-18
_audit_creation_method
;
Olex2 1.3
(compiled 2020.11.12 svn.r5f609507 for OlexSys, GUI svn.r6408)
;
_audit_update_record
;
2024-11-04 deposited with the CCDC.	2025-01-08 downloaded from the CCDC.
;
_cell_angle_alpha 72.306(2)
_cell_angle_beta 70.058(2)
_cell_angle_gamma 63.402(2)
_cell_formula_units_Z 1
_cell_length_a 11.0781(6)
_cell_length_b 11.3685(6)
_cell_length_c 11.8447(6)
_cell_measurement_reflns_used 9850
_cell_measurement_temperature 100.0
_cell_measurement_theta_max 33.25
_cell_measurement_theta_min 3.80
_cell_volume 1233.43(11)
_computing_cell_refinement 'SAINT V8.40A (Bruker, 2019)'
_computing_data_reduction 'SAINT V8.40A (Bruker, 2019)'
_computing_molecular_graphics 'Olex2 1.3 (Dolomanov et al., 2009)'
_computing_publication_material 'Olex2 1.3 (Dolomanov et al., 2009)'
_computing_structure_refinement 'XL  (Sheldrick, 2008)'
_computing_structure_solution 'SHELXT 2014/5 (Sheldrick, 2014)'
_diffrn_ambient_temperature 100.0
_diffrn_measured_fraction_theta_full 0.995
_diffrn_measured_fraction_theta_max 0.997
_diffrn_measurement_device_type 'Bruker APEX-II CCD'
_diffrn_measurement_method '\f and \w scans'
_diffrn_radiation_type MoK\a
_diffrn_radiation_wavelength 0.71073
_diffrn_reflns_av_R_equivalents 0.0527
_diffrn_reflns_av_unetI/netI 0.0262
_diffrn_reflns_Laue_measured_fraction_full 0.995
_diffrn_reflns_Laue_measured_fraction_max 0.997
_diffrn_reflns_limit_h_max 15
_diffrn_reflns_limit_h_min -15
_diffrn_reflns_limit_k_max 16
_diffrn_reflns_limit_k_min -16
_diffrn_reflns_limit_l_max 16
_diffrn_reflns_limit_l_min -16
_diffrn_reflns_number 119001
_diffrn_reflns_point_group_measured_fraction_full 0.995
_diffrn_reflns_point_group_measured_fraction_max 0.997
_diffrn_reflns_theta_full 25.242
_diffrn_reflns_theta_max 30.508
_diffrn_reflns_theta_min 2.995
_diffrn_source_current 1.4
_diffrn_source_power 0.07
_diffrn_source_voltage 50.0
_diffrn_standards_number 0
_exptl_absorpt_coefficient_mu 1.825
_exptl_absorpt_correction_T_max 0.7466
_exptl_absorpt_correction_T_min 0.5068
_exptl_absorpt_correction_type multi-scan
_exptl_absorpt_process_details
;
SADABS-2016/2 (Bruker,2016/2) was used for absorption correction.
wR2(int) was 0.1486 before and 0.1044 after correction.
The Ratio of minimum to maximum transmission is 0.6788.
The \l/2 correction factor is Not present.
;
_exptl_crystal_colour 'clear colourless'
_exptl_crystal_colour_lustre clear
_exptl_crystal_colour_primary colourless
_exptl_crystal_density_diffrn 1.695
_exptl_crystal_description plate
_exptl_crystal_F_000 621
_exptl_crystal_size_max 0.5
_exptl_crystal_size_mid 0.2
_exptl_crystal_size_min 0.05
_refine_diff_density_max 0.947
_refine_diff_density_min -1.589
_refine_diff_density_rms 0.109
_refine_ls_extinction_method none
_refine_ls_goodness_of_fit_ref 1.109
_refine_ls_hydrogen_treatment mixed
_refine_ls_matrix_type full
_refine_ls_number_parameters 322
_refine_ls_number_reflns 7501
_refine_ls_number_restraints 0
_refine_ls_restrained_S_all 1.109
_refine_ls_R_factor_all 0.0308
_refine_ls_R_factor_gt 0.0283
_refine_ls_shift/su_max 0.001
_refine_ls_shift/su_mean 0.000
_refine_ls_structure_factor_coef Fsqd
_refine_ls_weighting_details 'w=1/[\s^2^(Fo^2^)+(0.0285P)^2^+1.8043P] where P=(Fo^2^+2Fc^2^)/3'
_refine_ls_weighting_scheme calc
_refine_ls_wR_factor_gt 0.0705
_refine_ls_wR_factor_ref 0.0738
_reflns_Friedel_coverage 0.000
_reflns_number_gt 7141
_reflns_number_total 7501
_reflns_threshold_expression 'I > 2\s(I)'
_cod_data_source_file d4dt03231d2.cif
_cod_data_source_block jrt88_220502_0m_a
_cod_original_cell_volume 1233.43(12)
_cod_database_code 7717835
_shelx_shelxl_version_number 2019/1
_shelx_space_group_comment
;
The symmetry employed for this shelxl refinement is uniquely defined
by the following loop, which should always be used as a source of
symmetry information in preference to the above space-group names.
They are only intended as comments.
;
_shelx_estimated_absorpt_t_max 0.914
_shelx_estimated_absorpt_t_min 0.462
_olex2_refinement_description
;
1. Fixed Uiso
 At 1.2 times of:
  All B(H) groups, All C(H) groups, All C(H,H) groups
2.a Secondary CH2 refined with riding coordinates:
 C22(H22A,H22B)
2.b Aromatic/amide H refined with riding coordinates:
 C20(H20), C7(H7), C19(H19), C6(H6), C9(H9), C8(H8), C5(H5), C13(H13), C2(H2),
 C1(H1), C12(H12), C14(H14), C21(H21), C16(H16), C15(H15)
;
_olex2_submission_special_instructions 'No special instructions were received'

loop_
_space_group_symop_operation_xyz
'x, y, z'
'-x, -y, -z'

loop_
_atom_site_label
_atom_site_type_symbol
_atom_site_fract_x
_atom_site_fract_y
_atom_site_fract_z
_atom_site_U_iso_or_equiv
_atom_site_adp_type
_atom_site_occupancy
_atom_site_site_symmetry_order
_atom_site_calc_flag
_atom_site_refinement_flags_posn
_atom_site_refinement_flags_adp
_atom_site_refinement_flags_occupancy
_atom_site_disorder_assembly
_atom_site_disorder_group
Ce1 Ce 0.500000 0.500000 0.500000 0.01355(4) Uani 1 2 d S . P . .
I1 I 0.000000 1.000000 0.000000 0.04657(8) Uani 1 2 d S . P . .
Cl2 Cl 0.26482(7) 1.07434(6) 0.16239(6) 0.03720(13) Uani 1 1 d . . . . .
Cl1 Cl 0.12592(8) 1.33921(6) 0.03164(7) 0.0510(2) Uani 1 1 d . . . . .
O3 O 0.70376(14) 0.24183(13) 0.45190(12) 0.0188(2) Uani 1 1 d . . . . .
O1 O 0.58657(15) 0.65519(14) 0.58067(13) 0.0211(3) Uani 1 1 d . . . . .
O2 O 0.21223(14) 0.53408(14) 0.58122(13) 0.0215(3) Uani 1 1 d . . . . .
N3 N 0.35839(17) 0.69415(16) 0.23398(15) 0.0197(3) Uani 1 1 d . . . . .
N4 N 0.32832(16) 0.63351(15) 0.35293(14) 0.0174(3) Uani 1 1 d . . . . .
N5 N 0.60458(17) 0.53948(16) 0.16713(14) 0.0203(3) Uani 1 1 d . . . . .
N1 N 0.55286(17) 0.75174(15) 0.23231(15) 0.0198(3) Uani 1 1 d . . . . .
N6 N 0.62656(16) 0.45249(15) 0.27340(14) 0.0170(3) Uani 1 1 d . . . . .
C20 C 0.8447(2) 0.02586(19) 0.45842(19) 0.0229(4) Uani 1 1 d . . . . .
H20 H 0.896209 -0.065012 0.487762 0.028 Uiso 1 1 calc R U . . .
C11 C 0.12598(19) 0.60807(18) 0.50288(19) 0.0203(3) Uani 1 1 d . . . . .
N2 N 0.55268(16) 0.70872(15) 0.35283(14) 0.0175(3) Uani 1 1 d . . . . .
C7 C 0.5973(2) 0.6543(2) 0.6937(2) 0.0248(4) Uani 1 1 d . . . . .
H7 H 0.590975 0.586740 0.763635 0.030 Uiso 1 1 calc R U . . .
C19 C 0.8425(2) 0.08689(19) 0.33363(19) 0.0229(4) Uani 1 1 d . . . . .
H19 H 0.891607 0.044481 0.264371 0.028 Uiso 1 1 calc R U . . .
C6 C 0.6180(2) 0.7638(2) 0.6900(2) 0.0291(4) Uani 1 1 d . . . . .
H6 H 0.628337 0.787039 0.755774 0.035 Uiso 1 1 calc R U . . .
C9 C 0.1336(2) 0.7328(2) 0.2811(2) 0.0261(4) Uani 1 1 d . . . . .
H9 H 0.040030 0.762712 0.276870 0.031 Uiso 1 1 calc R U . . .
C18 C 0.75628(18) 0.21764(18) 0.33397(17) 0.0175(3) Uani 1 1 d . . . . .
C4 C 0.60242(19) 0.76912(18) 0.50519(19) 0.0203(3) Uani 1 1 d . . . . .
C3 C 0.59362(18) 0.78845(18) 0.38166(18) 0.0196(3) Uani 1 1 d . . . . .
C8 C 0.2432(2) 0.7535(2) 0.1901(2) 0.0253(4) Uani 1 1 d . . . . .
H8 H 0.238370 0.801725 0.109677 0.030 Uiso 1 1 calc R U . . .
C5 C 0.6213(2) 0.8384(2) 0.5685(2) 0.0273(4) Uani 1 1 d . . . . .
H5 H 0.634233 0.920504 0.537919 0.033 Uiso 1 1 calc R U . . .
C17 C 0.71218(18) 0.33271(18) 0.24114(17) 0.0180(3) Uani 1 1 d . . . . .
C13 C -0.0020(2) 0.5431(2) 0.6816(2) 0.0297(4) Uani 1 1 d . . . . .
H13 H -0.078530 0.530588 0.744048 0.036 Uiso 1 1 calc R U . . .
C2 C 0.6212(2) 0.8835(2) 0.2792(2) 0.0272(4) Uani 1 1 d . . . . .
H2 H 0.651607 0.951146 0.274656 0.033 Uiso 1 1 calc R U . . .
C10 C 0.19189(19) 0.65726(18) 0.38143(18) 0.0190(3) Uani 1 1 d . . . . .
C1 C 0.5941(2) 0.85593(19) 0.1873(2) 0.0261(4) Uani 1 1 d . . . . .
H1 H 0.602888 0.902571 0.105310 0.031 Uiso 1 1 calc R U . . .
C12 C -0.0057(2) 0.6164(2) 0.5605(2) 0.0284(4) Uani 1 1 d . . . . .
H12 H -0.084806 0.661999 0.526803 0.034 Uiso 1 1 calc R U . . .
C14 C 0.1306(2) 0.4951(2) 0.6906(2) 0.0264(4) Uani 1 1 d . . . . .
H14 H 0.162963 0.442286 0.761607 0.032 Uiso 1 1 calc R U . . .
C21 C 0.7600(2) 0.12170(19) 0.52636(18) 0.0219(3) Uani 1 1 d . . . . .
H21 H 0.741633 0.108615 0.612718 0.026 Uiso 1 1 calc R U . . .
C16 C 0.7458(2) 0.3413(2) 0.11416(18) 0.0244(4) Uani 1 1 d . . . . .
H16 H 0.803849 0.271633 0.068296 0.029 Uiso 1 1 calc R U . . .
C15 C 0.6747(2) 0.4748(2) 0.07142(18) 0.0260(4) Uani 1 1 d . . . . .
H15 H 0.675170 0.514492 -0.011739 0.031 Uiso 1 1 calc R U . . .
C22 C 0.1039(3) 1.1976(2) 0.1335(3) 0.0358(5) Uani 1 1 d . . . . .
H22A H 0.062529 1.159653 0.098679 0.043 Uiso 1 1 calc R U . . .
H22B H 0.038829 1.224073 0.211263 0.043 Uiso 1 1 calc R U . . .
B1 B 0.5065(2) 0.6875(2) 0.16637(19) 0.0211(4) Uani 1 1 d . . . . .
H1A H 0.506(3) 0.741(3) 0.074(3) 0.025 Uiso 1 1 d . U . . .

loop_
_atom_site_aniso_label
_atom_site_aniso_U_11
_atom_site_aniso_U_22
_atom_site_aniso_U_33
_atom_site_aniso_U_23
_atom_site_aniso_U_13
_atom_site_aniso_U_12
Ce1 0.01372(6) 0.01147(6) 0.01450(7) -0.00111(4) -0.00434(4) -0.00411(4)
I1 0.05748(15) 0.03000(11) 0.04098(13) -0.02176(9) -0.03630(11) 0.02029(10)
Cl2 0.0457(3) 0.0278(2) 0.0411(3) 0.0023(2) -0.0210(3) -0.0144(2)
Cl1 0.0562(4) 0.0245(3) 0.0380(3) 0.0031(2) 0.0061(3) -0.0043(3)
O3 0.0200(6) 0.0142(5) 0.0179(6) -0.0019(4) -0.0045(5) -0.0037(5)
O1 0.0252(6) 0.0183(6) 0.0243(6) -0.0039(5) -0.0078(5) -0.0108(5)
O2 0.0155(6) 0.0232(6) 0.0236(6) -0.0016(5) -0.0043(5) -0.0075(5)
N3 0.0220(7) 0.0159(7) 0.0187(7) -0.0006(5) -0.0092(6) -0.0037(6)
N4 0.0170(6) 0.0149(6) 0.0191(7) -0.0022(5) -0.0063(5) -0.0041(5)
N5 0.0225(7) 0.0174(7) 0.0162(7) -0.0019(5) -0.0039(6) -0.0047(6)
N1 0.0208(7) 0.0144(6) 0.0185(7) 0.0008(5) -0.0024(5) -0.0061(6)
N6 0.0173(6) 0.0140(6) 0.0165(6) -0.0012(5) -0.0037(5) -0.0046(5)
C20 0.0210(8) 0.0141(7) 0.0298(9) 0.0001(7) -0.0069(7) -0.0054(6)
C11 0.0161(7) 0.0172(7) 0.0288(9) -0.0059(7) -0.0074(7) -0.0047(6)
N2 0.0172(6) 0.0138(6) 0.0189(7) -0.0006(5) -0.0024(5) -0.0067(5)
C7 0.0245(9) 0.0264(9) 0.0273(9) -0.0074(7) -0.0109(7) -0.0081(7)
C19 0.0218(8) 0.0157(8) 0.0261(9) -0.0050(7) -0.0025(7) -0.0044(7)
C6 0.0251(9) 0.0288(10) 0.0409(12) -0.0138(9) -0.0129(8) -0.0083(8)
C9 0.0232(9) 0.0231(9) 0.0330(10) -0.0035(8) -0.0165(8) -0.0038(7)
C18 0.0157(7) 0.0154(7) 0.0197(8) -0.0047(6) -0.0022(6) -0.0049(6)
C4 0.0155(7) 0.0157(7) 0.0306(9) -0.0050(7) -0.0046(7) -0.0069(6)
C3 0.0159(7) 0.0141(7) 0.0267(9) -0.0036(6) -0.0014(6) -0.0067(6)
C8 0.0281(9) 0.0201(8) 0.0262(9) -0.0016(7) -0.0157(8) -0.0030(7)
C5 0.0228(9) 0.0197(8) 0.0447(12) -0.0093(8) -0.0105(8) -0.0088(7)
C17 0.0175(7) 0.0157(7) 0.0185(8) -0.0036(6) -0.0039(6) -0.0044(6)
C13 0.0203(9) 0.0335(11) 0.0348(11) -0.0096(9) 0.0013(8) -0.0134(8)
C2 0.0265(9) 0.0176(8) 0.0344(10) -0.0010(7) -0.0010(8) -0.0128(7)
C10 0.0161(7) 0.0151(7) 0.0263(9) -0.0051(6) -0.0088(6) -0.0028(6)
C1 0.0262(9) 0.0161(8) 0.0265(9) 0.0017(7) 0.0009(7) -0.0088(7)
C12 0.0157(8) 0.0311(10) 0.0393(11) -0.0102(9) -0.0057(8) -0.0080(7)
C14 0.0225(9) 0.0279(10) 0.0260(9) -0.0041(7) 0.0003(7) -0.0122(8)
C21 0.0235(8) 0.0163(8) 0.0234(8) 0.0012(6) -0.0078(7) -0.0070(7)
C16 0.0275(9) 0.0202(8) 0.0191(8) -0.0073(7) -0.0034(7) -0.0028(7)
C15 0.0291(10) 0.0224(9) 0.0185(8) -0.0045(7) -0.0044(7) -0.0035(7)
C22 0.0295(11) 0.0302(11) 0.0426(13) -0.0010(9) -0.0042(9) -0.0139(9)
B1 0.0243(9) 0.0165(8) 0.0165(8) -0.0007(7) -0.0043(7) -0.0048(7)

loop_
_atom_type_symbol
_atom_type_description
_atom_type_scat_dispersion_real
_atom_type_scat_dispersion_imag
_atom_type_scat_source
C C 0.0033 0.0016 'International Tables Vol C Tables 4.2.6.8 and 6.1.1.4'
H H 0.0000 0.0000 'International Tables Vol C Tables 4.2.6.8 and 6.1.1.4'
B B 0.0013 0.0007 'International Tables Vol C Tables 4.2.6.8 and 6.1.1.4'
Ce Ce -0.2486 2.6331 'International Tables Vol C Tables 4.2.6.8 and 6.1.1.4'
Cl Cl 0.1484 0.1585 'International Tables Vol C Tables 4.2.6.8 and 6.1.1.4'
I I -0.4742 1.8119 'International Tables Vol C Tables 4.2.6.8 and 6.1.1.4'
N N 0.0061 0.0033 'International Tables Vol C Tables 4.2.6.8 and 6.1.1.4'
O O 0.0106 0.0060 'International Tables Vol C Tables 4.2.6.8 and 6.1.1.4'

loop_
_geom_angle_atom_site_label_1
_geom_angle_atom_site_label_2
_geom_angle_atom_site_label_3
_geom_angle
_geom_angle_site_symmetry_1
_geom_angle_site_symmetry_3
_geom_angle_publ_flag
O3 Ce1 O3 180.0 . 2_666 ?
O3 Ce1 O2 62.07(4) . 2_666 ?
O3 Ce1 O2 117.93(4) . . ?
O3 Ce1 O2 117.93(4) 2_666 2_666 ?
O3 Ce1 O2 62.07(4) 2_666 . ?
O1 Ce1 O3 63.53(4) . 2_666 ?
O1 Ce1 O3 116.46(4) . . ?
O1 Ce1 O3 116.47(4) 2_666 2_666 ?
O1 Ce1 O3 63.54(4) 2_666 . ?
O1 Ce1 O1 180.0 2_666 . ?
O1 Ce1 O2 118.46(4) . . ?
O1 Ce1 O2 118.46(4) 2_666 2_666 ?
O1 Ce1 O2 61.54(4) . 2_666 ?
O1 Ce1 O2 61.54(4) 2_666 . ?
O2 Ce1 O2 180.0 . 2_666 ?
N4 Ce1 O3 63.43(4) 2_666 . ?
N4 Ce1 O3 63.43(4) . 2_666 ?
N4 Ce1 O3 116.57(4) . . ?
N4 Ce1 O3 116.57(4) 2_666 2_666 ?
N4 Ce1 O1 63.70(4) . 2_666 ?
N4 Ce1 O1 63.70(4) 2_666 . ?
N4 Ce1 O1 116.30(4) . . ?
N4 Ce1 O1 116.30(4) 2_666 2_666 ?
N4 Ce1 O2 58.44(4) . . ?
N4 Ce1 O2 58.45(4) 2_666 2_666 ?
N4 Ce1 O2 121.55(4) . 2_666 ?
N4 Ce1 O2 121.55(4) 2_666 . ?
N4 Ce1 N4 180.00(5) 2_666 . ?
N4 Ce1 N6 68.76(5) 2_666 2_666 ?
N4 Ce1 N6 111.24(5) 2_666 . ?
N4 Ce1 N6 68.76(5) . . ?
N4 Ce1 N6 111.24(5) . 2_666 ?
N4 Ce1 N2 111.94(5) . 2_666 ?
N4 Ce1 N2 111.94(5) 2_666 . ?
N4 Ce1 N2 68.06(5) . . ?
N4 Ce1 N2 68.06(5) 2_666 2_666 ?
N6 Ce1 O3 58.11(4) . . ?
N6 Ce1 O3 121.89(4) . 2_666 ?
N6 Ce1 O3 121.89(4) 2_666 . ?
N6 Ce1 O3 58.11(4) 2_666 2_666 ?
N6 Ce1 O1 64.10(4) 2_666 . ?
N6 Ce1 O1 64.10(4) . 2_666 ?
N6 Ce1 O1 115.90(4) . . ?
N6 Ce1 O1 115.90(4) 2_666 2_666 ?
N6 Ce1 O2 115.87(4) 2_666 2_666 ?
N6 Ce1 O2 115.87(4) . . ?
N6 Ce1 O2 64.13(4) 2_666 . ?
N6 Ce1 O2 64.13(4) . 2_666 ?
N6 Ce1 N6 180.0 2_666 . ?
N2 Ce1 O3 64.05(4) 2_666 . ?
N2 Ce1 O3 115.95(4) . . ?
N2 Ce1 O3 115.95(4) 2_666 2_666 ?
N2 Ce1 O3 64.05(4) . 2_666 ?
N2 Ce1 O1 121.38(5) 2_666 . ?
N2 Ce1 O1 121.38(5) . 2_666 ?
N2 Ce1 O1 58.62(5) 2_666 2_666 ?
N2 Ce1 O1 58.62(5) . . ?
N2 Ce1 O2 115.86(4) 2_666 2_666 ?
N2 Ce1 O2 115.86(4) . . ?
N2 Ce1 O2 64.14(4) . 2_666 ?
N2 Ce1 O2 64.14(4) 2_666 . ?
N2 Ce1 N6 111.11(5) 2_666 . ?
N2 Ce1 N6 111.11(5) . 2_666 ?
N2 Ce1 N6 68.89(5) 2_666 2_666 ?
N2 Ce1 N6 68.89(5) . . ?
N2 Ce1 N2 180.0 . 2_666 ?
C18 O3 Ce1 120.00(10) . . ?
C18 O3 C21 106.52(14) . . ?
C21 O3 Ce1 133.28(11) . . ?
C7 O1 Ce1 132.50(12) . . ?
C4 O1 Ce1 119.88(11) . . ?
C4 O1 C7 106.71(15) . . ?
C11 O2 Ce1 119.45(11) . . ?
C11 O2 C14 106.59(15) . . ?
C14 O2 Ce1 133.90(12) . . ?
N4 N3 B1 121.65(15) . . ?
C8 N3 N4 110.13(16) . . ?
C8 N3 B1 128.20(17) . . ?
N3 N4 Ce1 127.57(11) . . ?
C10 N4 Ce1 126.67(12) . . ?
C10 N4 N3 105.75(15) . . ?
N6 N5 B1 121.47(15) . . ?
C15 N5 N6 110.20(16) . . ?
C15 N5 B1 128.27(16) . . ?
N2 N1 B1 121.54(15) . . ?
C1 N1 N2 109.89(17) . . ?
C1 N1 B1 128.54(17) . . ?
N5 N6 Ce1 127.35(11) . . ?
C17 N6 Ce1 126.42(12) . . ?
C17 N6 N5 105.73(15) . . ?
C19 C20 H20 126.5 . . ?
C21 C20 H20 126.5 . . ?
C21 C20 C19 107.08(17) . . ?
O2 C11 C10 115.58(15) . . ?
C12 C11 O2 109.97(18) . . ?
C12 C11 C10 134.44(19) . . ?
N1 N2 Ce1 127.66(11) . . ?
C3 N2 Ce1 126.14(12) . . ?
C3 N2 N1 106.07(15) . . ?
O1 C7 H7 125.1 . . ?
C6 C7 O1 109.79(19) . . ?
C6 C7 H7 125.1 . . ?
C20 C19 H19 126.8 . . ?
C18 C19 C20 106.40(17) . . ?
C18 C19 H19 126.8 . . ?
C7 C6 H6 126.5 . . ?
C7 C6 C5 107.04(19) . . ?
C5 C6 H6 126.5 . . ?
C8 C9 H9 127.9 . . ?
C8 C9 C10 104.26(17) . . ?
C10 C9 H9 127.9 . . ?
O3 C18 C17 115.12(15) . . ?
C19 C18 O3 109.97(16) . . ?
C19 C18 C17 134.89(18) . . ?
O1 C4 C3 115.07(16) . . ?
C5 C4 O1 109.76(18) . . ?
C5 C4 C3 135.17(19) . . ?
N2 C3 C4 119.60(16) . . ?
N2 C3 C2 110.85(18) . . ?
C2 C3 C4 129.55(18) . . ?
N3 C8 C9 108.91(18) . . ?
N3 C8 H8 125.5 . . ?
C9 C8 H8 125.5 . . ?
C6 C5 H5 126.7 . . ?
C4 C5 C6 106.70(18) . . ?
C4 C5 H5 126.7 . . ?
N6 C17 C18 119.65(16) . . ?
N6 C17 C16 111.28(16) . . ?
C16 C17 C18 129.08(17) . . ?
C12 C13 H13 126.5 . . ?
C14 C13 H13 126.5 . . ?
C14 C13 C12 107.05(19) . . ?
C3 C2 H2 127.9 . . ?
C1 C2 C3 104.12(17) . . ?
C1 C2 H2 127.9 . . ?
N4 C10 C11 119.77(16) . . ?
N4 C10 C9 110.94(18) . . ?
C9 C10 C11 129.28(17) . . ?
N1 C1 C2 109.06(18) . . ?
N1 C1 H1 125.5 . . ?
C2 C1 H1 125.5 . . ?
C11 C12 C13 106.56(19) . . ?
C11 C12 H12 126.7 . . ?
C13 C12 H12 126.7 . . ?
O2 C14 H14 125.1 . . ?
C13 C14 O2 109.83(19) . . ?
C13 C14 H14 125.1 . . ?
O3 C21 H21 125.0 . . ?
C20 C21 O3 110.04(17) . . ?
C20 C21 H21 125.0 . . ?
C17 C16 H16 128.1 . . ?
C15 C16 C17 103.85(17) . . ?
C15 C16 H16 128.1 . . ?
N5 C15 C16 108.94(17) . . ?
N5 C15 H15 125.5 . . ?
C16 C15 H15 125.5 . . ?
Cl2 C22 H22A 109.4 . . ?
Cl2 C22 H22B 109.4 . . ?
Cl1 C22 Cl2 111.21(13) . . ?
Cl1 C22 H22A 109.4 . . ?
Cl1 C22 H22B 109.4 . . ?
H22A C22 H22B 108.0 . . ?
N3 B1 N5 108.36(16) . . ?
N3 B1 H1A 108.7(15) . . ?
N5 B1 H1A 110.5(15) . . ?
N1 B1 N3 109.32(15) . . ?
N1 B1 N5 109.79(16) . . ?
N1 B1 H1A 110.1(15) . . ?

loop_
_geom_bond_atom_site_label_1
_geom_bond_atom_site_label_2
_geom_bond_distance
_geom_bond_site_symmetry_2
_geom_bond_publ_flag
Ce1 O3 2.8707(13) 2_666 ?
Ce1 O3 2.8707(13) . ?
Ce1 O1 2.8478(13) 2_666 ?
Ce1 O1 2.8478(13) . ?
Ce1 O2 2.8753(13) . ?
Ce1 O2 2.8753(13) 2_666 ?
Ce1 N4 2.6502(15) 2_666 ?
Ce1 N4 2.6502(15) . ?
Ce1 N6 2.6641(15) . ?
Ce1 N6 2.6641(15) 2_666 ?
Ce1 N2 2.6535(15) 2_666 ?
Ce1 N2 2.6535(15) . ?
Cl2 C22 1.774(3) . ?
Cl1 C22 1.754(3) . ?
O3 C18 1.379(2) . ?
O3 C21 1.383(2) . ?
O1 C7 1.381(2) . ?
O1 C4 1.379(2) . ?
O2 C11 1.376(2) . ?
O2 C14 1.379(2) . ?
N3 N4 1.366(2) . ?
N3 C8 1.350(2) . ?
N3 B1 1.539(3) . ?
N4 C10 1.346(2) . ?
N5 N6 1.363(2) . ?
N5 C15 1.351(3) . ?
N5 B1 1.541(3) . ?
N1 N2 1.361(2) . ?
N1 C1 1.353(2) . ?
N1 B1 1.537(3) . ?
N6 C17 1.346(2) . ?
C20 H20 0.9500 . ?
C20 C19 1.433(3) . ?
C20 C21 1.348(3) . ?
C11 C10 1.441(3) . ?
C11 C12 1.356(3) . ?
N2 C3 1.344(2) . ?
C7 H7 0.9500 . ?
C7 C6 1.349(3) . ?
C19 H19 0.9500 . ?
C19 C18 1.361(2) . ?
C6 H6 0.9500 . ?
C6 C5 1.429(3) . ?
C9 H9 0.9500 . ?
C9 C8 1.378(3) . ?
C9 C10 1.405(3) . ?
C18 C17 1.442(3) . ?
C4 C3 1.443(3) . ?
C4 C5 1.356(3) . ?
C3 C2 1.407(3) . ?
C8 H8 0.9500 . ?
C5 H5 0.9500 . ?
C17 C16 1.404(3) . ?
C13 H13 0.9500 . ?
C13 C12 1.427(3) . ?
C13 C14 1.350(3) . ?
C2 H2 0.9500 . ?
C2 C1 1.374(3) . ?
C1 H1 0.9500 . ?
C12 H12 0.9500 . ?
C14 H14 0.9500 . ?
C21 H21 0.9500 . ?
C16 H16 0.9500 . ?
C16 C15 1.384(3) . ?
C15 H15 0.9500 . ?
C22 H22A 0.9900 . ?
C22 H22B 0.9900 . ?
B1 H1A 1.08(3) . ?

loop_
_geom_torsion_atom_site_label_1
_geom_torsion_atom_site_label_2
_geom_torsion_atom_site_label_3
_geom_torsion_atom_site_label_4
_geom_torsion
_geom_torsion_site_symmetry_1
_geom_torsion_site_symmetry_2
_geom_torsion_site_symmetry_3
_geom_torsion_site_symmetry_4
_geom_torsion_publ_flag
Ce1 O3 C18 C19 -175.35(12) . . . . ?
Ce1 O3 C18 C17 6.0(2) . . . . ?
Ce1 O3 C21 C20 174.75(12) . . . . ?
Ce1 O1 C7 C6 -168.27(13) . . . . ?
Ce1 O1 C4 C3 -9.3(2) . . . . ?
Ce1 O1 C4 C5 169.94(13) . . . . ?
Ce1 O2 C11 C10 3.2(2) . . . . ?
Ce1 O2 C11 C12 -177.43(13) . . . . ?
Ce1 O2 C14 C13 177.02(14) . . . . ?
Ce1 N4 C10 C11 0.2(2) . . . . ?
Ce1 N4 C10 C9 179.23(12) . . . . ?
Ce1 N6 C17 C18 -7.8(2) . . . . ?
Ce1 N6 C17 C16 172.20(13) . . . . ?
Ce1 N2 C3 C4 -4.6(2) . . . . ?
Ce1 N2 C3 C2 175.93(12) . . . . ?
O3 C18 C17 N6 0.4(2) . . . . ?
O3 C18 C17 C16 -179.51(19) . . . . ?
O1 C7 C6 C5 -0.2(2) . . . . ?
O1 C4 C3 N2 9.1(2) . . . . ?
O1 C4 C3 C2 -171.54(19) . . . . ?
O1 C4 C5 C6 0.3(2) . . . . ?
O2 C11 C10 N4 -2.3(3) . . . . ?
O2 C11 C10 C9 178.79(19) . . . . ?
O2 C11 C12 C13 -0.2(2) . . . . ?
N3 N4 C10 C11 -178.87(16) . . . . ?
N3 N4 C10 C9 0.2(2) . . . . ?
N4 N3 C8 C9 0.1(2) . . . . ?
N4 N3 B1 N5 59.1(2) . . . . ?
N4 N3 B1 N1 -60.5(2) . . . . ?
N5 N6 C17 C18 179.89(16) . . . . ?
N5 N6 C17 C16 -0.2(2) . . . . ?
N1 N2 C3 C4 179.20(16) . . . . ?
N1 N2 C3 C2 -0.3(2) . . . . ?
N6 N5 C15 C16 -0.1(2) . . . . ?
N6 N5 B1 N3 -63.3(2) . . . . ?
N6 N5 B1 N1 56.1(2) . . . . ?
N6 C17 C16 C15 0.1(2) . . . . ?
C20 C19 C18 O3 -0.3(2) . . . . ?
C20 C19 C18 C17 177.9(2) . . . . ?
C11 O2 C14 C13 -0.2(2) . . . . ?
N2 N1 C1 C2 -0.3(2) . . . . ?
N2 N1 B1 N3 55.9(2) . . . . ?
N2 N1 B1 N5 -62.9(2) . . . . ?
N2 C3 C2 C1 0.1(2) . . . . ?
C7 O1 C4 C3 -179.68(16) . . . . ?
C7 O1 C4 C5 -0.5(2) . . . . ?
C7 C6 C5 C4 0.0(2) . . . . ?
C19 C20 C21 O3 -0.4(2) . . . . ?
C19 C18 C17 N6 -177.7(2) . . . . ?
C19 C18 C17 C16 2.3(4) . . . . ?
C18 O3 C21 C20 0.2(2) . . . . ?
C18 C17 C16 C15 -180.0(2) . . . . ?
C4 O1 C7 C6 0.4(2) . . . . ?
C4 C3 C2 C1 -179.32(19) . . . . ?
C3 C4 C5 C6 179.3(2) . . . . ?
C3 C2 C1 N1 0.1(2) . . . . ?
C8 N3 N4 Ce1 -179.22(12) . . . . ?
C8 N3 N4 C10 -0.2(2) . . . . ?
C8 N3 B1 N5 -119.4(2) . . . . ?
C8 N3 B1 N1 121.0(2) . . . . ?
C8 C9 C10 N4 -0.1(2) . . . . ?
C8 C9 C10 C11 178.83(19) . . . . ?
C5 C4 C3 N2 -169.8(2) . . . . ?
C5 C4 C3 C2 9.5(4) . . . . ?
C17 C16 C15 N5 0.1(2) . . . . ?
C10 C11 C12 C13 178.9(2) . . . . ?
C10 C9 C8 N3 0.0(2) . . . . ?
C1 N1 N2 Ce1 -175.77(12) . . . . ?
C1 N1 N2 C3 0.4(2) . . . . ?
C1 N1 B1 N3 -122.0(2) . . . . ?
C1 N1 B1 N5 119.3(2) . . . . ?
C12 C11 C10 N4 178.5(2) . . . . ?
C12 C11 C10 C9 -0.4(4) . . . . ?
C12 C13 C14 O2 0.1(3) . . . . ?
C14 O2 C11 C10 -179.06(16) . . . . ?
C14 O2 C11 C12 0.3(2) . . . . ?
C14 C13 C12 C11 0.1(3) . . . . ?
C21 O3 C18 C19 0.1(2) . . . . ?
C21 O3 C18 C17 -178.53(16) . . . . ?
C21 C20 C19 C18 0.4(2) . . . . ?
C15 N5 N6 Ce1 -172.07(14) . . . . ?
C15 N5 N6 C17 0.2(2) . . . . ?
C15 N5 B1 N3 113.8(2) . . . . ?
C15 N5 B1 N1 -126.9(2) . . . . ?
B1 N3 N4 Ce1 2.0(2) . . . . ?
B1 N3 N4 C10 -178.94(16) . . . . ?
B1 N3 C8 C9 178.76(18) . . . . ?
B1 N5 N6 Ce1 5.5(2) . . . . ?
B1 N5 N6 C17 177.70(17) . . . . ?
B1 N5 C15 C16 -177.5(2) . . . . ?
B1 N1 N2 Ce1 6.1(2) . . . . ?
B1 N1 N2 C3 -177.82(16) . . . . ?
B1 N1 C1 C2 177.70(18) . . . . ?
